data_4001070
loop_
_publ_author_name
'Mandal, Trinanjana'
'Stavila, Vitalie'
'Rusakova, Irene'
'Ghosh, Saunab'
'Whitmire, Kenton H.'

_publ_section_title
;
 Molecular Precursors for CdS Nanoparticles: Synthesis and
 Characterization of Carboxylate&#x2212;Thiourea or
 &#x2212;Thiosemicarbazide Cadmium Complexes and Their Decomposition
;
_journal_issue 23
_journal_name_full 'Chemistry of Materials'
_journal_page_first 5617
_journal_paper_doi 10.1021/cm902230u
_journal_volume 21
_journal_year 2009
_chemical_formula_sum 'C9 H19 Cd N7 O7 S2'
_chemical_formula_weight 513.84
_chemical_name_systematic
; 
 ? 
;
_space_group_IT_number 14
_symmetry_cell_setting monoclinic
_symmetry_space_group_name_Hall '-P 2ybc'
_symmetry_space_group_name_H-M 'P 1 21/c 1'
_atom_sites_solution_hydrogens geom
_atom_sites_solution_primary direct
_atom_sites_solution_secondary difmap
_audit_creation_method SHELXL-97
_cell_angle_alpha 90.00
_cell_angle_beta 94.2530(10)
_cell_angle_gamma 90.00
_cell_formula_units_Z 4
_cell_length_a 9.3152(6)
_cell_length_b 11.1894(7)
_cell_length_c 17.3774(10)
_cell_measurement_temperature 273(2)
_cell_volume 1806.28(19)
_computing_structure_refinement 'SHELXL-97 (Sheldrick, 1997)'
_computing_structure_solution 'SHELXS-97 (Sheldrick, 1990)'
_diffrn_ambient_temperature 273(2)
_diffrn_measured_fraction_theta_full 0.980
_diffrn_measured_fraction_theta_max 0.980
_diffrn_radiation_monochromator graphite
_diffrn_radiation_source 'fine-focus sealed tube'
_diffrn_radiation_type MoK\a
_diffrn_radiation_wavelength 0.71073
_diffrn_reflns_av_R_equivalents 0.0610
_diffrn_reflns_av_sigmaI/netI 0.1089
_diffrn_reflns_limit_h_max 12
_diffrn_reflns_limit_h_min -12
_diffrn_reflns_limit_k_max 14
_diffrn_reflns_limit_k_min -14
_diffrn_reflns_limit_l_max 23
_diffrn_reflns_limit_l_min -23
_diffrn_reflns_number 21800
_diffrn_reflns_theta_full 28.29
_diffrn_reflns_theta_max 28.29
_diffrn_reflns_theta_min 2.17
_exptl_absorpt_coefficient_mu 1.489
_exptl_absorpt_correction_T_max 1.000
_exptl_absorpt_correction_T_min 0.769
_exptl_absorpt_correction_type multi-scan
_exptl_crystal_colour colorless
_exptl_crystal_density_diffrn 1.889
_exptl_crystal_density_method 'not measured'
_exptl_crystal_F_000 1032
_exptl_crystal_size_max 0.2
_exptl_crystal_size_mid 0.15
_exptl_crystal_size_min 0.1
_refine_diff_density_max 0.546
_refine_diff_density_min -0.523
_refine_diff_density_rms 0.094
_refine_ls_extinction_method none
_refine_ls_goodness_of_fit_ref 0.633
_refine_ls_hydrogen_treatment mixed
_refine_ls_matrix_type full
_refine_ls_number_parameters 265
_refine_ls_number_reflns 4403
_refine_ls_number_restraints 9
_refine_ls_restrained_S_all 0.632
_refine_ls_R_factor_all 0.0524
_refine_ls_R_factor_gt 0.0267
_refine_ls_shift/su_max 0.002
_refine_ls_shift/su_mean 0.000
_refine_ls_structure_factor_coef Fsqd
_refine_ls_weighting_details 'calc w=1/[\s^2^(Fo^2^)+(0.0206P)^2^+0.0000P] where P=(Fo^2^+2Fc^2^)/3'
_refine_ls_weighting_scheme calc
_refine_ls_wR_factor_gt 0.0552
_refine_ls_wR_factor_ref 0.0583
_reflns_number_gt 2469
_reflns_number_total 4403
_reflns_threshold_expression >2sigma(I)
_cod_data_source_file cm902230u_si_002.cif
_cod_data_source_block Compound3b
_cod_original_sg_symbol_H-M P2(1)/c
_cod_original_formula_sum 'C7.20 H15.20 Cd0.80 N5.60 O5.60 S1.60'
_cod_database_code 4001070

loop_
_symmetry_equiv_pos_as_xyz
'x, y, z'
'-x, y+1/2, -z+1/2'
'-x, -y, -z'
'x, -y-1/2, z-1/2'

loop_
_atom_site_label
_atom_site_type_symbol
_atom_site_fract_x
_atom_site_fract_y
_atom_site_fract_z
_atom_site_U_iso_or_equiv
_atom_site_adp_type
_atom_site_occupancy
_atom_site_symmetry_multiplicity
_atom_site_calc_flag
_atom_site_refinement_flags
Cd1 Cd 1.33315(2) 0.91658(2) 0.831219(14) 0.03159(8) Uani 1 1 d .
S1 S 1.54470(9) 0.80746(8) 0.76922(6) 0.0425(2) Uani 1 1 d .
S2 S 1.40072(10) 0.85101(8) 0.98139(5) 0.0412(2) Uani 1 1 d .
N11 N 1.0928(2) 0.9089(2) 0.85717(14) 0.0255(6) Uani 1 1 d .
N21 N 1.7635(3) 0.9083(2) 0.70640(14) 0.0399(7) Uani 1 1 d .
H21A H 1.8187 0.9676 0.6976 0.048 Uiso 1 1 calc R
H21B H 1.7800 0.8391 0.6873 0.048 Uiso 1 1 calc R
N22 N 1.6352(3) 1.0335(2) 0.77677(14) 0.0308(6) Uani 1 1 d .
H22A H 1.6917 1.0898 0.7641 0.037 Uiso 1 1 calc R
N23 N 1.5249(2) 1.0589(2) 0.82629(14) 0.0310(6) Uani 1 1 d .
H23A H 1.4857 1.1298 0.8121 0.037 Uiso 1 1 calc R
H23B H 1.5662 1.0677 0.8744 0.037 Uiso 1 1 calc R
N31 N 1.6163(3) 0.7043(2) 1.02139(14) 0.0378(7) Uani 1 1 d .
H31A H 1.6651 0.6396 1.0172 0.045 Uiso 1 1 calc R
H31B H 1.6433 0.7563 1.0559 0.045 Uiso 1 1 calc R
N32 N 1.4618(3) 0.6416(2) 0.92261(15) 0.0342(7) Uani 1 1 d .
H32A H 1.3826 0.6505 0.8945 0.041 Uiso 1 1 calc R
N33 N 1.5463(3) 0.5417(2) 0.91206(15) 0.0454(8) Uani 1 1 d .
H33A H 1.6257 0.5320 0.9399 0.054 Uiso 1 1 calc R
H33B H 1.5193 0.4894 0.8777 0.054 Uiso 1 1 calc R
C11 C 1.1208(4) 1.1219(3) 0.88187(18) 0.0328(8) Uani 1 1 d .
C12 C 1.0319(3) 1.0075(3) 0.88384(17) 0.0266(7) Uani 1 1 d .
C13 C 0.8996(3) 1.0033(3) 0.91437(19) 0.0322(8) Uani 1 1 d .
H13A H 0.865(3) 1.071(3) 0.9323(16) 0.036(9) Uiso 1 1 d .
C14 C 0.8295(4) 0.8954(3) 0.9177(2) 0.0369(9) Uani 1 1 d .
H14A H 0.742(3) 0.889(3) 0.9398(17) 0.044(10) Uiso 1 1 d .
C15 C 0.8908(3) 0.7941(3) 0.8880(2) 0.0352(9) Uani 1 1 d .
H15A H 0.849(3) 0.720(2) 0.8915(16) 0.033(9) Uiso 1 1 d .
C16 C 1.0225(3) 0.8042(3) 0.85769(17) 0.0269(7) Uani 1 1 d .
C17 C 1.0968(3) 0.6991(3) 0.82314(18) 0.0313(8) Uani 1 1 d .
C21 C 1.6524(3) 0.9235(3) 0.74969(17) 0.0286(7) Uani 1 1 d .
C31 C 1.5004(3) 0.7235(3) 0.97505(18) 0.0292(8) Uani 1 1 d .
O1 O 1.2421(2) 0.9885(2) 0.70682(13) 0.0405(6) Uani 1 1 d D
H1A H 1.228(3) 0.936(2) 0.6732(14) 0.049 Uiso 1 1 d D
H1B H 1.166(2) 1.028(2) 0.7050(17) 0.049 Uiso 1 1 d D
O2 O 0.8060(4) 1.3230(3) 0.9101(2) 0.1102(13) Uani 1 1 d D
H2A H 0.8919(17) 1.299(4) 0.910(3) 0.132 Uiso 1 1 d D
H2B H 0.761(4) 1.275(4) 0.878(3) 0.132 Uiso 1 1 d D
O3 O 1.8461(4) 0.5248(5) 1.0282(2) 0.1313(15) Uani 1 1 d D
H3A H 1.917(4) 0.539(5) 1.060(2) 0.158 Uiso 1 1 d D
H3B H 1.882(5) 0.486(5) 0.993(2) 0.158 Uiso 1 1 d D
O11 O 1.2529(2) 1.11039(18) 0.87380(13) 0.0394(6) Uani 1 1 d .
O12 O 1.0588(2) 1.21867(19) 0.88865(15) 0.0529(7) Uani 1 1 d .
O13 O 1.2261(2) 0.71417(17) 0.80683(12) 0.0346(6) Uani 1 1 d .
O14 O 1.0299(2) 0.60319(19) 0.81485(15) 0.0533(7) Uani 1 1 d .

loop_
_atom_site_aniso_label
_atom_site_aniso_U_11
_atom_site_aniso_U_22
_atom_site_aniso_U_33
_atom_site_aniso_U_23
_atom_site_aniso_U_13
_atom_site_aniso_U_12
Cd1 0.02266(12) 0.03002(14) 0.04282(15) -0.00121(13) 0.00733(10) -0.00075(12)
S1 0.0324(5) 0.0297(5) 0.0675(7) -0.0109(5) 0.0172(5) -0.0052(4)
S2 0.0500(6) 0.0375(5) 0.0360(5) -0.0027(4) 0.0022(4) 0.0111(5)
N11 0.0211(13) 0.0247(14) 0.0309(15) 0.0018(13) 0.0028(11) 0.0001(12)
N21 0.0399(17) 0.0335(17) 0.0490(19) -0.0024(15) 0.0210(14) -0.0003(14)
N22 0.0236(15) 0.0282(16) 0.0418(18) 0.0025(13) 0.0111(13) -0.0027(12)
N23 0.0304(15) 0.0297(16) 0.0334(16) 0.0027(12) 0.0066(12) 0.0037(12)
N31 0.0389(17) 0.0344(17) 0.0391(18) -0.0040(14) -0.0038(14) 0.0030(14)
N32 0.0307(16) 0.0345(17) 0.0367(17) -0.0012(14) -0.0018(13) 0.0009(14)
N33 0.0460(18) 0.0408(18) 0.0463(19) -0.0143(15) -0.0176(15) 0.0156(15)
C11 0.034(2) 0.027(2) 0.037(2) -0.0006(16) 0.0033(16) -0.0003(16)
C12 0.0242(17) 0.0272(19) 0.0278(19) 0.0027(15) -0.0018(14) 0.0027(15)
C13 0.0232(18) 0.034(2) 0.040(2) -0.0021(18) 0.0055(15) 0.0050(16)
C14 0.0244(19) 0.046(3) 0.041(2) 0.0034(18) 0.0099(16) -0.0031(18)
C15 0.0260(19) 0.031(2) 0.050(2) 0.0043(18) 0.0063(17) -0.0050(17)
C16 0.0211(17) 0.0276(19) 0.0316(19) 0.0033(15) 0.0000(14) 0.0008(14)
C17 0.0303(19) 0.0263(19) 0.037(2) -0.0006(16) 0.0002(16) -0.0023(16)
C21 0.0230(16) 0.0318(19) 0.0304(18) 0.0023(16) -0.0006(14) 0.0014(16)
C31 0.0275(18) 0.033(2) 0.027(2) 0.0041(16) 0.0055(15) -0.0043(15)
O1 0.0368(14) 0.0438(16) 0.0410(16) 0.0007(12) 0.0044(12) 0.0079(12)
O2 0.083(2) 0.092(3) 0.162(4) 0.059(2) 0.056(2) 0.045(2)
O3 0.119(3) 0.161(4) 0.111(4) -0.015(3) -0.007(3) 0.065(3)
O11 0.0238(12) 0.0348(14) 0.0612(16) -0.0105(12) 0.0127(11) -0.0051(10)
O12 0.0368(14) 0.0275(14) 0.095(2) -0.0021(14) 0.0097(14) 0.0034(12)
O13 0.0207(12) 0.0317(13) 0.0522(15) -0.0095(11) 0.0073(11) -0.0021(10)
O14 0.0337(14) 0.0306(15) 0.097(2) -0.0142(14) 0.0168(14) -0.0082(12)

loop_
_atom_type_symbol
_atom_type_description
_atom_type_scat_dispersion_real
_atom_type_scat_dispersion_imag
_atom_type_scat_source
C C 0.0033 0.0016 'International Tables Vol C Tables 4.2.6.8 and 6.1.1.4'
H H 0.0000 0.0000 'International Tables Vol C Tables 4.2.6.8 and 6.1.1.4'
N N 0.0061 0.0033 'International Tables Vol C Tables 4.2.6.8 and 6.1.1.4'
O O 0.0106 0.0060 'International Tables Vol C Tables 4.2.6.8 and 6.1.1.4'
S S 0.1246 0.1234 'International Tables Vol C Tables 4.2.6.8 and 6.1.1.4'
Cd Cd -0.8075 1.2024 'International Tables Vol C Tables 4.2.6.8 and 6.1.1.4'

loop_
_geom_angle_atom_site_label_1
_geom_angle_atom_site_label_2
_geom_angle_atom_site_label_3
_geom_angle
N11 Cd1 N23 139.79(8)
N11 Cd1 O1 84.59(8)
N23 Cd1 O1 87.68(8)
N11 Cd1 O11 69.50(8)
N23 Cd1 O11 70.41(7)
O1 Cd1 O11 83.03(8)
N11 Cd1 O13 67.70(8)
N23 Cd1 O13 152.20(7)
O1 Cd1 O13 92.37(8)
O11 Cd1 O13 137.19(7)
N11 Cd1 S1 146.15(7)
N23 Cd1 S1 73.13(6)
O1 Cd1 S1 90.71(6)
O11 Cd1 S1 143.20(5)
O13 Cd1 S1 79.07(5)
N11 Cd1 S2 87.81(6)
N23 Cd1 S2 95.32(6)
O1 Cd1 S2 171.20(6)
O11 Cd1 S2 90.18(6)
O13 Cd1 S2 88.82(5)
S1 Cd1 S2 98.07(3)
C21 S1 Cd1 101.56(11)
C31 S2 Cd1 104.45(11)
C12 N11 C16 119.8(2)
C12 N11 Cd1 118.52(19)
C16 N11 Cd1 120.82(19)
C21 N21 H21A 120.0
C21 N21 H21B 120.0
H21A N21 H21B 120.0
C21 N22 N23 120.8(2)
C21 N22 H22A 119.6
N23 N22 H22A 119.6
N22 N23 Cd1 117.63(17)
N22 N23 H23A 107.9
Cd1 N23 H23A 107.9
N22 N23 H23B 107.9
Cd1 N23 H23B 107.9
H23A N23 H23B 107.2
C31 N31 H31A 120.0
C31 N31 H31B 120.0
H31A N31 H31B 120.0
C31 N32 N33 121.4(3)
C31 N32 H32A 119.3
N33 N32 H32A 119.3
N32 N33 H33A 120.0
N32 N33 H33B 120.0
H33A N33 H33B 120.0
O12 C11 O11 124.7(3)
O12 C11 C12 118.3(3)
O11 C11 C12 117.0(3)
N11 C12 C13 121.3(3)
N11 C12 C11 116.0(3)
C13 C12 C11 122.7(3)
C14 C13 C12 119.2(3)
C14 C13 H13A 123.4(19)
C12 C13 H13A 117.5(19)
C13 C14 C15 119.5(3)
C13 C14 H14A 121.5(19)
C15 C14 H14A 119.0(19)
C16 C15 C14 118.6(3)
C16 C15 H15A 119.4(18)
C14 C15 H15A 121.7(18)
N11 C16 C15 121.6(3)
N11 C16 C17 116.0(3)
C15 C16 C17 122.4(3)
O14 C17 O13 124.4(3)
O14 C17 C16 118.5(3)
O13 C17 C16 117.1(3)
N22 C21 N21 115.9(3)
N22 C21 S1 123.4(2)
N21 C21 S1 120.7(3)
N31 C31 N32 118.5(3)
N31 C31 S2 121.4(3)
N32 C31 S2 120.1(2)
Cd1 O1 H1A 115(2)
Cd1 O1 H1B 117(2)
H1A O1 H1B 105.3(15)
H2A O2 H2B 102.5(16)
H3A O3 H3B 104.0(16)
C11 O11 Cd1 116.9(2)
C17 O13 Cd1 117.12(19)

loop_
_geom_bond_atom_site_label_1
_geom_bond_atom_site_label_2
_geom_bond_distance
Cd1 N11 2.318(2)
Cd1 N23 2.399(2)
Cd1 O1 2.402(2)
Cd1 O11 2.427(2)
Cd1 O13 2.498(2)
Cd1 S1 2.6172(9)
Cd1 S2 2.7388(9)
S1 C21 1.691(3)
S2 C31 1.710(3)
N11 C12 1.339(3)
N11 C16 1.343(3)
N21 C21 1.335(3)
N21 H21A 0.8600
N21 H21B 0.8600
N22 C21 1.331(3)
N22 N23 1.417(3)
N22 H22A 0.8600
N23 H23A 0.9000
N23 H23B 0.9000
N31 C31 1.316(3)
N31 H31A 0.8600
N31 H31B 0.8600
N32 C31 1.323(4)
N32 N33 1.388(3)
N32 H32A 0.8600
N33 H33A 0.8600
N33 H33B 0.8600
C11 O12 1.237(3)
C11 O11 1.255(3)
C11 C12 1.526(4)
C12 C13 1.378(4)
C13 C14 1.375(4)
C13 H13A 0.89(3)
C14 C15 1.386(4)
C14 H14A 0.93(3)
C15 C16 1.375(4)
C15 H15A 0.92(3)
C16 C17 1.511(4)
C17 O14 1.245(3)
C17 O13 1.269(3)
O1 H1A 0.835(10)
O1 H1B 0.833(10)
O2 H2A 0.844(10)
O2 H2B 0.853(10)
O3 H3A 0.846(10)
O3 H3B 0.841(10)
